data_4101132
loop_
_publ_author_name
'Yoshikatsu Umezono'
'Wataru Fujita'
'Kunio Awaga'

_journal_name_full 'Journal of the American Chemical Society'
_journal_paper_doi 10.1021/ja057207i
_journal_year 2006
_chemical_formula_moiety 'C18 H8 N5 S2 '
_chemical_formula_sum 'C18 H8 N5 S2'
_chemical_formula_weight 358.43
_space_group_IT_number 11
_symmetry_cell_setting monoclinic
_symmetry_space_group_name_Hall '-P 2yb'
_symmetry_space_group_name_H-M 'P 1 21/m 1'
_cell_angle_alpha 90
_cell_angle_beta 94.60(2)
_cell_angle_gamma 90
_cell_formula_units_Z 2
_cell_length_a 3.730(3)
_cell_length_b 12.589(8)
_cell_length_c 16.70(1)
_cell_measurement_temperature 293.1
_cell_volume 781.6(10)
_exptl_crystal_density_diffrn 1.523
_cod_original_sg_symbol_H-M 'P 21/m'
_cod_original_formula_sum 'C18 H8 N5 S2 '
_cod_database_code 4101132

loop_
_symmetry_equiv_pos_as_xyz
x,y,z
-x,-y,-z
-x,y+1/2,-z
x,-y+1/2,z

loop_
_atom_site_label
_atom_site_type_symbol
_atom_site_fract_x
_atom_site_fract_y
_atom_site_fract_z
_atom_site_U_iso_or_equiv
_atom_site_adp_type
_atom_site_occupancy
_atom_site_symmetry_multiplicity
_atom_site_calc_flag
_atom_site_refinement_flags
_atom_site_disorder_assembly
_atom_site_disorder_group
S1 S 1.1253(6) -0.1413(1) 0.75775(9) 0.0589(6) Uani 1.00 1 d . . .
N1 N 1.150(2) -0.2500 0.7067(4) 0.057(3) Uani 1.00 1 d . . .
N2 N 0.450(2) 0.4235(4) 0.8386(3) 0.054(2) Uani 1.00 1 d . . .
N3 N 1.462(1) 0.0793(4) 0.4081(3) 0.043(2) Uani 1.00 1 d . . .
C1 C 0.786(2) 0.2500 0.6974(4) 0.026(3) Uani 1.00 1 d . . .
C2 C 1.389(2) 0.1533(5) 0.4407(3) 0.027(2) Uani 1.00 1 d . . .
C5 C 1.296(2) 0.2500 0.4805(4) 0.025(2) Uani 1.00 1 d . . .
C6 C 0.875(2) 0.1532(4) 0.6586(3) 0.028(2) Uani 1.00 1 d . . .
C7 C 0.609(2) 0.2500 0.7686(4) 0.027(3) Uani 1.00 1 d . . .
C8 C 1.122(2) 0.2500 0.5516(4) 0.024(2) Uani 1.00 1 d . . .
C11 C 1.035(1) 0.1532(4) 0.5895(3) 0.025(2) Uani 1.00 1 d . . .
C12 C 1.066(2) -0.1946(4) 0.8511(3) 0.041(2) Uani 1.00 1 d . . .
C13 C 0.522(2) 0.3456(5) 0.8074(3) 0.034(2) Uani 1.00 1 d . . .
C14 C 1.018(2) -0.1379(5) 0.9216(3) 0.057(2) Uani 1.00 1 d . . .
C15 C 0.964(2) -0.1944(5) 0.9903(4) 0.059(2) Uani 1.00 1 d . . .
H1 H 0.820(2) 0.0876(4) 0.6829(3) 0.034(2) Uiso 1.00 1 c . . .
H2 H 1.097(1) 0.0879(4) 0.5656(3) 0.030(2) Uiso 1.00 1 c . . .
H3 H 1.021(2) -0.0624(5) 0.9217(3) 0.069(3) Uiso 1.00 1 c . . .
H4 H 0.928(2) -0.1576(5) 1.0387(4) 0.071(3) Uiso 1.00 1 c . . .

loop_
_atom_site_aniso_label
_atom_site_aniso_U_11
_atom_site_aniso_U_22
_atom_site_aniso_U_33
_atom_site_aniso_U_12
_atom_site_aniso_U_13
_atom_site_aniso_U_23
S1 0.103(2) 0.0354(9) 0.0369(8) -0.0012(13) -0.0043(9) 0.0013(9)
N1 0.100(8) 0.038(5) 0.032(4) 0.0000 -0.004(5) 0.0000
N2 0.069(5) 0.051(4) 0.043(3) 0.006(4) 0.014(3) -0.008(3)
N3 0.057(4) 0.026(3) 0.047(3) -0.001(3) 0.008(3) -0.003(3)
C1 0.027(6) 0.025(5) 0.027(4) 0.0000 -0.002(4) 0.0000
C2 0.030(4) 0.024(3) 0.026(3) -0.003(3) 0.003(3) 0.001(3)
C5 0.020(6) 0.028(5) 0.027(4) 0.0000 0.003(4) 0.0000
C6 0.037(4) 0.016(3) 0.031(3) -0.002(3) 0.002(3) 0.005(3)
C7 0.034(6) 0.024(4) 0.022(4) 0.0000 0.003(4) 0.0000
C8 0.023(6) 0.026(4) 0.025(4) 0.0000 0.001(4) 0.0000
C11 0.033(4) 0.013(3) 0.028(3) 0.002(4) 0.004(3) -0.004(3)
C12 0.051(5) 0.037(3) 0.034(3) -0.005(3) -0.010(3) -0.003(3)
C13 0.036(5) 0.040(4) 0.026(3) -0.002(4) 0.006(3) 0.004(3)
C14 0.072(6) 0.042(4) 0.058(4) 0.006(5) 0.005(4) -0.010(4)
C15 0.060(5) 0.079(5) 0.040(4) 0.001(4) 0.011(4) -0.015(3)

loop_
_geom_bond_atom_site_label_1
_geom_bond_site_symmetry_1
_geom_bond_atom_site_label_2
_geom_bond_site_symmetry_2
_geom_bond_distance
_geom_bond_publ_flag
S1 . N1 . 1.619(4) yes
S1 . C12 . 1.727(5) yes
N2 . C13 . 1.153(7) yes
N3 . C2 . 1.124(6) yes
C1 . C6 . 1.431(6) yes
C1 . C7 . 1.406(9) yes
C2 . C5 . 1.443(6) yes
C5 . C8 . 1.399(9) yes
C6 . C11 . 1.340(6) yes
C6 . H1 . 0.950(7) no
C7 . C13 . 1.416(7) yes
C8 . C11 . 1.423(6) yes
C11 . H2 . 0.950(7) no
C12 . C14 . 1.401(7) yes
C14 . C15 . 1.379(7) yes
C14 . H3 . 0.950(9) no
C15 . H4 . 0.950(9) no
